data_7015308
loop_
_publ_author_name
'Kang, Ling-Chen'
'Chen, Xin'
'Wang, Xi-Sen'
'Li, Yi-Zhi'
'Song, You'
'Zuo, Jing-Lin'
'You, Xiao-Zeng'

_publ_section_title
;
 Hydrogencyanamido bridged multinuclear copper(ii) complexes: from
 strong antiferromagnetic couplings to weak ferromagnetic couplings.
;
_journal_issue 19
_journal_name_full 'Dalton transactions (Cambridge, England : 2003)'
_journal_page_first 5200
_journal_page_last 5209
_journal_paper_doi 10.1039/c0dt01472a
_journal_volume 40
_journal_year 2011
_chemical_formula_moiety 'C49 H49 Cu2 N10, 3(Cl O4), H2 O'
_chemical_formula_sum 'C49 H51 Cl3 Cu2 N10 O13'
_chemical_formula_weight 1221.45
_chemical_name_systematic
;
?
;
_space_group_IT_number 14
_symmetry_cell_setting monoclinic
_symmetry_space_group_name_Hall '-P 2ybc'
_symmetry_space_group_name_H-M 'P 1 21/c 1'
_atom_sites_solution_hydrogens geom
_atom_sites_solution_primary direct
_atom_sites_solution_secondary difmap
_audit_creation_method SHELXL-97
_cell_angle_alpha 90.00
_cell_angle_beta 101.857(4)
_cell_angle_gamma 90.00
_cell_formula_units_Z 4
_cell_length_a 10.7121(13)
_cell_length_b 18.024(2)
_cell_length_c 29.397(3)
_cell_measurement_reflns_used 4998
_cell_measurement_temperature 291(2)
_cell_measurement_theta_max 22.38
_cell_measurement_theta_min 2.23
_cell_volume 5554.7(11)
_computing_cell_refinement 'Bruker SMART'
_computing_data_collection 'Bruker SMART'
_computing_data_reduction 'Bruker SAINT'
_computing_molecular_graphics 'Bruker SHELXTL'
_computing_publication_material 'Bruker SHELXTL'
_computing_structure_refinement 'Bruker SHELXTL'
_computing_structure_solution 'Bruker SHELXTL'
_diffrn_ambient_temperature 291(2)
_diffrn_measured_fraction_theta_full 0.996
_diffrn_measured_fraction_theta_max 0.996
_diffrn_measurement_device_type 'CCD area detector'
_diffrn_measurement_method 'phi and omega scans'
_diffrn_radiation_monochromator graphite
_diffrn_radiation_source 'fine-focus sealed tube'
_diffrn_radiation_type MoK\a
_diffrn_radiation_wavelength 0.71073
_diffrn_reflns_av_R_equivalents 0.0437
_diffrn_reflns_av_sigmaI/netI 0.0667
_diffrn_reflns_limit_h_max 13
_diffrn_reflns_limit_h_min -13
_diffrn_reflns_limit_k_max 22
_diffrn_reflns_limit_k_min -10
_diffrn_reflns_limit_l_max 35
_diffrn_reflns_limit_l_min -36
_diffrn_reflns_number 29697
_diffrn_reflns_theta_full 26.00
_diffrn_reflns_theta_max 26.00
_diffrn_reflns_theta_min 1.81
_exptl_absorpt_coefficient_mu 0.980
_exptl_absorpt_correction_T_max 0.8672
_exptl_absorpt_correction_T_min 0.8210
_exptl_absorpt_correction_type multi-scan
_exptl_absorpt_process_details SADABS,2000;bruker
_exptl_crystal_colour green
_exptl_crystal_density_diffrn 1.461
_exptl_crystal_density_method 'not measured'
_exptl_crystal_description block
_exptl_crystal_F_000 2512.0
_exptl_crystal_size_max 0.21
_exptl_crystal_size_mid 0.17
_exptl_crystal_size_min 0.15
_refine_diff_density_max 0.752
_refine_diff_density_min -0.428
_refine_diff_density_rms 0.073
_refine_ls_extinction_method none
_refine_ls_goodness_of_fit_ref 1.042
_refine_ls_hydrogen_treatment constr
_refine_ls_matrix_type full
_refine_ls_number_parameters 719
_refine_ls_number_reflns 10869
_refine_ls_number_restraints 17
_refine_ls_restrained_S_all 1.043
_refine_ls_R_factor_all 0.1164
_refine_ls_R_factor_gt 0.0665
_refine_ls_shift/su_max 0.000
_refine_ls_shift/su_mean 0.000
_refine_ls_structure_factor_coef Fsqd
_refine_ls_weighting_details 'calc w=1/[\s^2^(Fo^2^)+(0.1232P)^2^+0.0000P] where P=(Fo^2^+2Fc^2^)/3'
_refine_ls_weighting_scheme calc
_refine_ls_wR_factor_gt 0.2001
_refine_ls_wR_factor_ref 0.2224
_reflns_number_gt 6168
_reflns_number_total 10869
_reflns_threshold_expression >2sigma(I)
_cod_data_source_file c0dt01472a.txt
_cod_data_source_block 1
_cod_depositor_comments
;
The following automatic conversions were performed:
'_symmetry_cell_setting' value 'Monoclinic' changed to 'monoclinic'
according to '/home/saulius/struct/CIF-dictionaries/cif_core.dic'
dictionary named 'cif_core.dic' version 2.4.1 from 2010-06-29.

Automatic conversion script
Id: cif_fix_enum 1555 2011-01-17 13:19:09Z saulius 
;
_cod_original_sg_symbol_H-M 'P 21/c'
_cod_database_code 7015308

loop_
_symmetry_equiv_pos_as_xyz
'x, y, z'
'-x, y+1/2, -z+1/2'
'-x, -y, -z'
'x, -y-1/2, z-1/2'

loop_
_atom_site_label
_atom_site_type_symbol
_atom_site_fract_x
_atom_site_fract_y
_atom_site_fract_z
_atom_site_U_iso_or_equiv
_atom_site_adp_type
_atom_site_occupancy
_atom_site_symmetry_multiplicity
_atom_site_calc_flag
_atom_site_refinement_flags
_atom_site_disorder_assembly
_atom_site_disorder_group
Cu1 Cu 0.84385(6) 0.67721(3) 0.855667(19) 0.0606(2) Uani 1 1 d . . .
Cu2 Cu 0.71791(6) 0.69490(3) 0.676086(19) 0.0648(2) Uani 1 1 d U . .
N1 N 0.8150(5) 0.5963(2) 0.80900(13) 0.0832(12) Uani 1 1 d U . .
H1 H 0.8300 0.5512 0.8180 0.100 Uiso 1 1 calc R . .
N2 N 0.7376(5) 0.6273(3) 0.72874(14) 0.0888(13) Uani 1 1 d U . .
N3 N 0.7749(4) 0.6652(2) 0.91784(12) 0.0555(9) Uani 1 1 d . . .
N4 N 0.9884(4) 0.6231(2) 0.89602(12) 0.0624(10) Uani 1 1 d . . .
N5 N 0.7079(3) 0.7439(2) 0.82195(12) 0.0590(10) Uani 1 1 d . . .
N6 N 0.9373(3) 0.7790(2) 0.86650(12) 0.0565(9) Uani 1 1 d U . .
N7 N 0.6179(4) 0.7948(2) 0.66377(12) 0.0560(9) Uani 1 1 d U . .
N8 N 0.8461(4) 0.7666(2) 0.70940(13) 0.0646(10) Uani 1 1 d . . .
N9 N 0.7920(4) 0.6829(2) 0.61613(12) 0.0573(9) Uani 1 1 d . . .
N10 N 0.5823(4) 0.6354(2) 0.63695(13) 0.0701(11) Uani 1 1 d . . .
C1 C 0.7748(6) 0.6098(3) 0.76611(17) 0.0774(13) Uani 1 1 d U . .
C2 C 0.6616(5) 0.6865(3) 0.92579(18) 0.0699(14) Uani 1 1 d . . .
H2 H 0.6022 0.7068 0.9014 0.084 Uiso 1 1 calc R . .
C3 C 0.6291(5) 0.6796(3) 0.9685(2) 0.0750(15) Uani 1 1 d . . .
H3 H 0.5499 0.6956 0.9729 0.090 Uiso 1 1 calc R . .
C4 C 0.7158(5) 0.6485(3) 1.00485(17) 0.0681(13) Uani 1 1 d . . .
C5 C 0.6830(6) 0.6411(4) 1.05182(18) 0.0902(18) Uani 1 1 d . . .
H5A H 0.6687 0.6894 1.0635 0.135 Uiso 1 1 calc R . .
H5B H 0.7522 0.6174 1.0727 0.135 Uiso 1 1 calc R . .
H5C H 0.6072 0.6117 1.0493 0.135 Uiso 1 1 calc R . .
C6 C 0.8327(5) 0.6272(3) 0.99638(16) 0.0640(13) Uani 1 1 d . . .
H6 H 0.8941 0.6069 1.0201 0.077 Uiso 1 1 calc R . .
C7 C 0.8583(4) 0.6361(2) 0.95264(15) 0.0546(11) Uani 1 1 d . . .
C8 C 0.9837(4) 0.6159(2) 0.94067(15) 0.0558(11) Uani 1 1 d . . .
C9 C 1.0893(5) 0.5915(3) 0.97257(17) 0.0658(13) Uani 1 1 d . . .
H9 H 1.0834 0.5853 1.0035 0.079 Uiso 1 1 calc R . .
C10 C 1.2033(5) 0.5762(3) 0.95958(19) 0.0717(14) Uani 1 1 d . . .
C11 C 1.3193(5) 0.5564(4) 0.9949(2) 0.0938(18) Uani 1 1 d . . .
H11A H 1.3836 0.5375 0.9796 0.141 Uiso 1 1 calc R . .
H11B H 1.2980 0.5192 1.0154 0.141 Uiso 1 1 calc R . .
H11C H 1.3510 0.5997 1.0126 0.141 Uiso 1 1 calc R . .
C12 C 1.2019(6) 0.5821(4) 0.9126(2) 0.0872(17) Uani 1 1 d . . .
H12 H 1.2750 0.5702 0.9017 0.105 Uiso 1 1 calc R . .
C13 C 1.0967(6) 0.6047(3) 0.88219(19) 0.0839(17) Uani 1 1 d . . .
H13 H 1.0989 0.6077 0.8508 0.101 Uiso 1 1 calc R . .
C14 C 0.5910(5) 0.7226(3) 0.79829(17) 0.0762(15) Uani 1 1 d . . .
H14 H 0.5712 0.6723 0.7969 0.091 Uiso 1 1 calc R . .
C15 C 0.5021(5) 0.7708(4) 0.77669(18) 0.0773(15) Uani 1 1 d . . .
H15 H 0.4230 0.7535 0.7612 0.093 Uiso 1 1 calc R . .
C16 C 0.5282(5) 0.8460(4) 0.77756(17) 0.0784(16) Uani 1 1 d . . .
C17 C 0.4313(6) 0.9026(4) 0.7559(2) 0.118(3) Uani 1 1 d . . .
H17A H 0.3650 0.8788 0.7338 0.178 Uiso 1 1 calc R . .
H17B H 0.4718 0.9396 0.7404 0.178 Uiso 1 1 calc R . .
H17C H 0.3952 0.9257 0.7797 0.178 Uiso 1 1 calc R . .
C18 C 0.6482(5) 0.8680(3) 0.80124(16) 0.0637(13) Uani 1 1 d . . .
H18 H 0.6701 0.9180 0.8024 0.076 Uiso 1 1 calc R . .
C19 C 0.7342(4) 0.8170(3) 0.82289(15) 0.0570(12) Uani 1 1 d . . .
C20 C 0.8626(4) 0.8368(3) 0.85006(15) 0.0564(11) Uani 1 1 d U . .
C21 C 0.9034(6) 0.9099(3) 0.85822(19) 0.0747(14) Uani 1 1 d . . .
H21 H 0.8495 0.9491 0.8470 0.090 Uiso 1 1 calc R . .
C22 C 1.0256(6) 0.9232(3) 0.88328(19) 0.0778(15) Uani 1 1 d . . .
C23 C 1.0739(7) 1.0013(4) 0.8933(3) 0.131(3) Uani 1 1 d . . .
H23A H 1.0611 1.0161 0.9234 0.197 Uiso 1 1 calc R . .
H23B H 1.0280 1.0342 0.8701 0.197 Uiso 1 1 calc R . .
H23C H 1.1632 1.0032 0.8929 0.197 Uiso 1 1 calc R . .
C24 C 1.0991(6) 0.8639(4) 0.89914(19) 0.0823(16) Uani 1 1 d . . .
H24 H 1.1813 0.8716 0.9162 0.099 Uiso 1 1 calc R . .
C25 C 1.0560(5) 0.7942(3) 0.89079(18) 0.0689(13) Uani 1 1 d . . .
H25 H 1.1098 0.7549 0.9021 0.083 Uiso 1 1 calc R . .
C26 C 0.4991(5) 0.8076(3) 0.63938(18) 0.0690(14) Uani 1 1 d . . .
H26 H 0.4485 0.7668 0.6285 0.083 Uiso 1 1 calc R . .
C27 C 0.4488(5) 0.8756(3) 0.62965(18) 0.0745(14) Uani 1 1 d . . .
H27 H 0.3655 0.8803 0.6130 0.089 Uiso 1 1 calc R . .
C28 C 0.5197(5) 0.9382(3) 0.64415(18) 0.0729(14) Uani 1 1 d . . .
C29 C 0.4675(6) 1.0144(3) 0.6339(2) 0.101(2) Uani 1 1 d . . .
H29A H 0.4569 1.0242 0.6013 0.151 Uiso 1 1 calc R . .
H29B H 0.5256 1.0499 0.6511 0.151 Uiso 1 1 calc R . .
H29C H 0.3865 1.0182 0.6429 0.151 Uiso 1 1 calc R . .
C30 C 0.6446(5) 0.9268(3) 0.66936(17) 0.0653(13) Uani 1 1 d . . .
H30 H 0.6973 0.9669 0.6798 0.078 Uiso 1 1 calc R . .
C31 C 0.6878(4) 0.8549(3) 0.67837(15) 0.0576(12) Uani 1 1 d . . .
C32 C 0.8170(4) 0.8382(3) 0.70619(15) 0.0547(11) Uani 1 1 d . . .
C33 C 0.8991(4) 0.8919(3) 0.72695(15) 0.0615(12) Uani 1 1 d . . .
H33 H 0.8754 0.9415 0.7235 0.074 Uiso 1 1 calc R . .
C34 C 1.0197(5) 0.8726(3) 0.75357(16) 0.0687(14) Uani 1 1 d . . .
C35 C 1.1104(5) 0.9328(4) 0.7752(2) 0.0899(18) Uani 1 1 d . . .
H35A H 1.1763 0.9117 0.7987 0.135 Uiso 1 1 calc R . .
H35B H 1.0647 0.9695 0.7890 0.135 Uiso 1 1 calc R . .
H35C H 1.1478 0.9556 0.7517 0.135 Uiso 1 1 calc R . .
C36 C 1.0475(5) 0.7991(4) 0.75663(17) 0.0738(15) Uani 1 1 d . . .
H36 H 1.1262 0.7838 0.7738 0.089 Uiso 1 1 calc R . .
C37 C 0.9620(5) 0.7466(3) 0.73490(18) 0.0755(15) Uani 1 1 d . . .
H37 H 0.9839 0.6967 0.7377 0.091 Uiso 1 1 calc R . .
C38 C 0.9059(5) 0.7059(3) 0.60876(18) 0.0689(13) Uani 1 1 d . . .
H38 H 0.9643 0.7264 0.6333 0.083 Uiso 1 1 calc R . .
C39 C 0.9385(5) 0.7000(3) 0.56580(19) 0.0714(14) Uani 1 1 d . . .
H39 H 1.0178 0.7165 0.5617 0.086 Uiso 1 1 calc R . .
C40 C 0.8536(5) 0.6698(3) 0.52916(17) 0.0635(13) Uani 1 1 d . . .
C41 C 0.8855(6) 0.6614(3) 0.48170(19) 0.0885(17) Uani 1 1 d . . .
H41A H 0.9303 0.7047 0.4747 0.133 Uiso 1 1 calc R . .
H41B H 0.8082 0.6557 0.4588 0.133 Uiso 1 1 calc R . .
H41C H 0.9383 0.6184 0.4814 0.133 Uiso 1 1 calc R . .
C42 C 0.7350(5) 0.6464(3) 0.53636(15) 0.0601(12) Uani 1 1 d . . .
H42 H 0.6749 0.6265 0.5121 0.072 Uiso 1 1 calc R . .
C43 C 0.7087(4) 0.6533(2) 0.58021(16) 0.0561(11) Uani 1 1 d . . .
C44 C 0.5879(5) 0.6271(3) 0.59192(15) 0.0592(12) Uani 1 1 d . . .
C45 C 0.4873(5) 0.5973(3) 0.56012(18) 0.0749(15) Uani 1 1 d . . .
H45 H 0.4932 0.5926 0.5291 0.090 Uiso 1 1 calc R . .
C46 C 0.3774(6) 0.5742(3) 0.5741(2) 0.0877(17) Uani 1 1 d . . .
C47 C 0.2682(7) 0.5401(5) 0.5407(3) 0.134(3) Uani 1 1 d . . .
H47A H 0.2975 0.5223 0.5139 0.200 Uiso 1 1 d R . .
H47B H 0.2029 0.5767 0.5312 0.200 Uiso 1 1 d R . .
H47C H 0.2343 0.4995 0.5554 0.200 Uiso 1 1 d R . .
C48 C 0.3754(7) 0.5820(4) 0.6207(2) 0.097(2) Uani 1 1 d . . .
H48 H 0.3041 0.5664 0.6316 0.116 Uiso 1 1 calc R . .
C49 C 0.4751(6) 0.6118(3) 0.65056(19) 0.0859(17) Uani 1 1 d . . .
H49 H 0.4704 0.6165 0.6817 0.103 Uiso 1 1 calc R . .
Cl1 Cl 0.91092(14) 0.40821(9) 0.87831(5) 0.0808(4) Uani 1 1 d . . .
O1 O 0.8347(6) 0.4328(4) 0.83861(17) 0.152(2) Uani 1 1 d . . .
O2 O 0.8721(6) 0.4523(4) 0.9127(2) 0.171(3) Uani 1 1 d . . .
O3 O 1.0363(5) 0.4108(5) 0.8808(2) 0.193(3) Uani 1 1 d . . .
O4 O 0.8790(8) 0.3394(4) 0.8885(4) 0.242(5) Uani 1 1 d . . .
Cl2 Cl 0.46051(17) 0.87676(14) 0.90845(6) 0.1060(6) Uani 1 1 d . . .
O5 O 0.4278(7) 0.8972(6) 0.9473(2) 0.224(4) Uani 1 1 d . . .
O6 O 0.5932(5) 0.8784(4) 0.9127(2) 0.180(3) Uani 1 1 d . . .
O7 O 0.3945(6) 0.9171(5) 0.8731(2) 0.207(4) Uani 1 1 d . . .
O8 O 0.4137(8) 0.8080(5) 0.9008(5) 0.251(5) Uani 1 1 d . . .
Cl3 Cl 0.23447(16) 0.59745(8) 0.74024(6) 0.0844(4) Uani 1 1 d . . .
O9 O 0.1775(8) 0.5929(4) 0.7768(3) 0.209(4) Uani 1 1 d . . .
O10 O 0.2454(7) 0.6656(3) 0.7232(3) 0.190(3) Uani 1 1 d . . .
O11 O 0.3395(9) 0.5573(6) 0.7423(3) 0.253(5) Uani 1 1 d . . .
O12 O 0.1604(13) 0.5615(7) 0.7073(4) 0.337(7) Uani 1 1 d . . .
O13 O 0.686(2) 0.2511(8) 0.9903(8) 0.256(11) Uani 0.40 1 d P . .
H13A H 0.6599 0.2128 1.0023 0.307 Uiso 0.40 1 d PR . .
H13B H 0.7021 0.2393 0.9641 0.307 Uiso 0.40 1 d PR . .
O14 O 0.230(2) 0.7221(14) 0.6281(10) 0.213(11) Uani 0.30 1 d P . .
H14A H 0.2318 0.7079 0.6559 0.255 Uiso 0.30 1 d PR . .
H14B H 0.1905 0.7633 0.6239 0.255 Uiso 0.30 1 d PR . .
O15 O 0.338(2) 0.6905(13) 0.8563(8) 0.186(10) Uani 0.30 1 d P . .
H15A H 0.3408 0.7368 0.8616 0.223 Uiso 0.30 1 d PR . .
H15B H 0.2835 0.6822 0.8313 0.223 Uiso 0.30 1 d PR . .

loop_
_atom_site_aniso_label
_atom_site_aniso_U_11
_atom_site_aniso_U_22
_atom_site_aniso_U_33
_atom_site_aniso_U_23
_atom_site_aniso_U_13
_atom_site_aniso_U_12
Cu1 0.0686(4) 0.0685(4) 0.0429(3) -0.0023(3) 0.0072(3) -0.0007(3)
Cu2 0.0771(4) 0.0736(4) 0.0412(3) 0.0018(3) 0.0067(3) 0.0015(3)
N1 0.141(4) 0.053(2) 0.048(2) 0.0034(18) 0.002(2) 0.003(2)
N2 0.142(4) 0.068(3) 0.047(2) 0.0017(19) -0.002(2) 0.000(2)
N3 0.058(2) 0.063(2) 0.045(2) -0.0018(18) 0.0108(18) -0.0038(19)
N4 0.071(3) 0.070(3) 0.047(2) -0.0025(19) 0.0137(19) 0.007(2)
N5 0.059(2) 0.072(3) 0.045(2) -0.0042(18) 0.0077(17) -0.010(2)
N6 0.060(2) 0.065(2) 0.044(2) 0.0052(18) 0.0064(17) -0.0002(19)
N7 0.058(2) 0.065(2) 0.043(2) -0.0069(18) 0.0054(17) 0.0042(19)
N8 0.060(2) 0.082(3) 0.048(2) 0.001(2) 0.0039(18) 0.009(2)
N9 0.070(3) 0.056(2) 0.045(2) -0.0014(17) 0.0102(19) 0.0044(19)
N10 0.090(3) 0.077(3) 0.047(2) 0.004(2) 0.021(2) -0.010(2)
C1 0.128(3) 0.052(2) 0.047(2) -0.002(2) 0.007(2) 0.000(2)
C2 0.068(3) 0.078(4) 0.064(3) 0.000(3) 0.013(3) -0.007(3)
C3 0.070(3) 0.086(4) 0.072(4) -0.003(3) 0.023(3) -0.011(3)
C4 0.082(4) 0.074(3) 0.055(3) -0.004(2) 0.027(3) -0.014(3)
C5 0.104(4) 0.118(5) 0.056(3) -0.009(3) 0.036(3) -0.010(4)
C6 0.077(3) 0.067(3) 0.047(3) -0.004(2) 0.012(2) -0.012(3)
C7 0.068(3) 0.052(3) 0.045(2) -0.005(2) 0.014(2) -0.012(2)
C8 0.066(3) 0.056(3) 0.044(2) -0.002(2) 0.008(2) -0.003(2)
C9 0.068(3) 0.073(3) 0.055(3) 0.001(2) 0.010(2) -0.004(3)
C10 0.069(3) 0.068(3) 0.072(4) 0.000(3) 0.001(3) 0.003(3)
C11 0.079(4) 0.100(5) 0.094(4) 0.010(4) -0.003(3) 0.016(3)
C12 0.074(4) 0.109(5) 0.082(4) -0.004(3) 0.023(3) 0.019(3)
C13 0.092(4) 0.104(5) 0.059(3) 0.001(3) 0.025(3) 0.026(3)
C14 0.071(3) 0.095(4) 0.058(3) -0.001(3) 0.004(3) -0.023(3)
C15 0.055(3) 0.116(5) 0.060(3) -0.004(3) 0.009(2) -0.011(3)
C16 0.065(3) 0.126(5) 0.048(3) 0.014(3) 0.021(3) 0.018(3)
C17 0.085(4) 0.189(8) 0.084(4) 0.016(5) 0.020(4) 0.049(5)
C18 0.063(3) 0.081(4) 0.052(3) 0.006(2) 0.022(2) 0.008(3)
C19 0.059(3) 0.070(3) 0.045(2) 0.001(2) 0.015(2) -0.002(2)
C20 0.059(3) 0.067(3) 0.046(3) -0.009(2) 0.018(2) -0.008(2)
C21 0.092(4) 0.062(3) 0.075(4) -0.006(3) 0.028(3) -0.004(3)
C22 0.077(4) 0.084(4) 0.071(3) -0.025(3) 0.014(3) -0.025(3)
C23 0.130(6) 0.095(5) 0.164(7) -0.033(5) 0.020(5) -0.037(5)
C24 0.067(4) 0.111(5) 0.068(3) -0.014(3) 0.012(3) -0.019(4)
C25 0.052(3) 0.084(4) 0.069(3) -0.003(3) 0.010(2) -0.004(3)
C26 0.063(3) 0.076(4) 0.067(3) -0.010(3) 0.013(3) -0.004(3)
C27 0.061(3) 0.091(4) 0.069(3) -0.002(3) 0.005(3) 0.007(3)
C28 0.065(3) 0.088(4) 0.067(3) 0.003(3) 0.017(3) 0.017(3)
C29 0.084(4) 0.095(5) 0.119(5) 0.010(4) 0.013(4) 0.031(4)
C30 0.064(3) 0.071(3) 0.061(3) 0.002(2) 0.014(2) 0.007(3)
C31 0.053(3) 0.079(3) 0.041(2) -0.004(2) 0.011(2) 0.008(3)
C32 0.057(3) 0.066(3) 0.041(2) -0.002(2) 0.011(2) 0.008(2)
C33 0.054(3) 0.078(3) 0.053(3) -0.001(2) 0.013(2) 0.008(2)
C34 0.065(3) 0.096(4) 0.048(3) -0.001(3) 0.018(2) 0.004(3)
C35 0.058(3) 0.123(5) 0.088(4) -0.009(4) 0.015(3) -0.020(3)
C36 0.051(3) 0.111(5) 0.054(3) -0.001(3) 0.001(2) 0.013(3)
C37 0.070(3) 0.089(4) 0.065(3) 0.005(3) 0.006(3) 0.018(3)
C38 0.072(3) 0.066(3) 0.068(3) -0.008(3) 0.014(3) -0.002(3)
C39 0.073(3) 0.072(3) 0.076(4) -0.002(3) 0.030(3) -0.005(3)
C40 0.085(4) 0.056(3) 0.054(3) 0.005(2) 0.023(3) 0.007(3)
C41 0.099(4) 0.106(5) 0.069(4) -0.005(3) 0.037(3) 0.000(4)
C42 0.078(3) 0.060(3) 0.042(2) 0.001(2) 0.012(2) 0.004(2)
C43 0.067(3) 0.051(3) 0.050(3) 0.004(2) 0.011(2) 0.008(2)
C44 0.078(3) 0.054(3) 0.046(3) 0.002(2) 0.012(2) -0.003(2)
C45 0.094(4) 0.077(4) 0.053(3) -0.008(3) 0.013(3) -0.015(3)
C46 0.097(4) 0.090(4) 0.077(4) -0.013(3) 0.018(3) -0.027(3)
C47 0.115(6) 0.181(8) 0.106(5) -0.029(5) 0.025(5) -0.063(5)
C48 0.119(5) 0.098(5) 0.081(4) -0.008(3) 0.037(4) -0.039(4)
C49 0.097(4) 0.108(5) 0.056(3) -0.001(3) 0.023(3) -0.028(4)
Cl1 0.0806(10) 0.0925(11) 0.0649(8) 0.0127(7) 0.0048(7) 0.0080(8)
O1 0.172(5) 0.182(5) 0.083(3) 0.031(3) -0.018(3) 0.019(4)
O2 0.163(5) 0.240(8) 0.114(4) -0.038(5) 0.038(4) -0.001(5)
O3 0.086(4) 0.328(10) 0.166(6) -0.020(6) 0.030(4) -0.023(5)
O4 0.200(7) 0.127(5) 0.385(13) 0.127(7) 0.029(8) 0.030(5)
Cl2 0.0831(12) 0.1565(18) 0.0734(10) -0.0020(11) 0.0045(8) 0.0237(11)
O5 0.158(6) 0.418(14) 0.104(4) -0.064(6) 0.046(4) -0.009(7)
O6 0.095(4) 0.266(8) 0.174(6) 0.022(6) 0.016(4) 0.028(4)
O7 0.141(5) 0.319(11) 0.143(5) 0.095(6) -0.011(4) 0.029(6)
O8 0.145(6) 0.156(7) 0.434(16) -0.040(9) 0.020(8) 0.011(5)
Cl3 0.1011(11) 0.0557(9) 0.1037(12) -0.0047(7) 0.0380(9) -0.0026(8)
O9 0.312(9) 0.185(6) 0.187(6) 0.036(5) 0.183(7) 0.085(6)
O10 0.228(7) 0.103(4) 0.259(8) 0.050(5) 0.093(7) -0.011(4)
O11 0.253(9) 0.288(10) 0.263(10) 0.152(8) 0.158(8) 0.165(8)
O12 0.387(16) 0.343(15) 0.273(13) -0.095(12) 0.048(12) -0.200(14)
O13 0.30(2) 0.119(14) 0.30(3) 0.024(16) -0.04(2) -0.061(15)
O14 0.19(2) 0.19(2) 0.25(3) 0.03(2) 0.04(2) 0.003(19)
O15 0.21(2) 0.19(2) 0.17(2) 0.021(16) 0.042(18) -0.064(17)

loop_
_atom_type_symbol
_atom_type_description
_atom_type_scat_dispersion_real
_atom_type_scat_dispersion_imag
_atom_type_scat_source
C C 0.0033 0.0016 'International Tables Vol C Tables 4.2.6.8 and 6.1.1.4'
Cl Cl 0.1484 0.1585 'International Tables Vol C Tables 4.2.6.8 and 6.1.1.4'
Cu Cu 0.3201 1.2651 'International Tables Vol C Tables 4.2.6.8 and 6.1.1.4'
N N 0.0061 0.0033 'International Tables Vol C Tables 4.2.6.8 and 6.1.1.4'
O O 0.0106 0.0060 'International Tables Vol C Tables 4.2.6.8 and 6.1.1.4'
H H 0.0000 0.0000 'International Tables Vol C Tables 4.2.6.8 and 6.1.1.4'

loop_
_geom_angle_atom_site_label_1
_geom_angle_atom_site_label_2
_geom_angle_atom_site_label_3
_geom_angle
_geom_angle_site_symmetry_1
_geom_angle_site_symmetry_3
_geom_angle_publ_flag
N1 Cu1 N5 96.08(17) . . ?
N1 Cu1 N4 92.50(17) . . ?
N5 Cu1 N4 171.33(16) . . ?
N1 Cu1 N6 139.05(17) . . ?
N5 Cu1 N6 79.83(15) . . ?
N4 Cu1 N6 92.82(16) . . ?
N1 Cu1 N3 119.32(17) . . ?
N5 Cu1 N3 98.18(15) . . ?
N4 Cu1 N3 78.66(15) . . ?
N6 Cu1 N3 101.53(14) . . ?
N2 Cu2 N10 94.03(18) . . ?
N2 Cu2 N8 93.66(18) . . ?
N10 Cu2 N8 171.92(17) . . ?
N2 Cu2 N9 127.49(18) . . ?
N10 Cu2 N9 79.25(16) . . ?
N8 Cu2 N9 97.99(16) . . ?
N2 Cu2 N7 130.17(18) . . ?
N10 Cu2 N7 94.43(17) . . ?
N8 Cu2 N7 78.66(16) . . ?
N9 Cu2 N7 102.33(14) . . ?
C1 N1 Cu1 121.3(4) . . ?
C1 N1 H1 119.3 . . ?
Cu1 N1 H1 119.3 . . ?
C1 N2 Cu2 154.7(5) . . ?
C7 N3 C2 118.2(4) . . ?
C7 N3 Cu1 114.1(3) . . ?
C2 N3 Cu1 127.7(3) . . ?
C8 N4 C13 118.9(4) . . ?
C8 N4 Cu1 116.8(3) . . ?
C13 N4 Cu1 123.4(3) . . ?
C19 N5 C14 117.1(4) . . ?
C19 N5 Cu1 116.9(3) . . ?
C14 N5 Cu1 126.0(4) . . ?
C20 N6 C25 117.4(4) . . ?
C20 N6 Cu1 113.3(3) . . ?
C25 N6 Cu1 129.0(3) . . ?
C31 N7 C26 115.9(4) . . ?
C31 N7 Cu2 114.2(3) . . ?
C26 N7 Cu2 129.5(3) . . ?
C32 N8 C37 118.1(4) . . ?
C32 N8 Cu2 117.9(3) . . ?
C37 N8 Cu2 124.0(4) . . ?
C43 N9 C38 118.2(4) . . ?
C43 N9 Cu2 113.4(3) . . ?
C38 N9 Cu2 128.2(3) . . ?
C44 N10 C49 117.7(4) . . ?
C44 N10 Cu2 117.3(3) . . ?
C49 N10 Cu2 124.3(3) . . ?
N2 C1 N1 174.7(6) . . ?
N3 C2 C3 122.8(5) . . ?
N3 C2 H2 118.6 . . ?
C3 C2 H2 118.6 . . ?
C2 C3 C4 119.1(5) . . ?
C2 C3 H3 120.4 . . ?
C4 C3 H3 120.4 . . ?
C6 C4 C3 117.6(4) . . ?
C6 C4 C5 122.3(5) . . ?
C3 C4 C5 120.0(5) . . ?
C4 C5 H5A 109.5 . . ?
C4 C5 H5B 109.5 . . ?
H5A C5 H5B 109.5 . . ?
C4 C5 H5C 109.5 . . ?
H5A C5 H5C 109.5 . . ?
H5B C5 H5C 109.5 . . ?
C7 C6 C4 119.8(5) . . ?
C7 C6 H6 120.1 . . ?
C4 C6 H6 120.1 . . ?
N3 C7 C6 122.4(4) . . ?
N3 C7 C8 114.2(4) . . ?
C6 C7 C8 123.3(4) . . ?
N4 C8 C9 120.5(4) . . ?
N4 C8 C7 115.1(4) . . ?
C9 C8 C7 124.4(4) . . ?
C10 C9 C8 121.5(5) . . ?
C10 C9 H9 119.2 . . ?
C8 C9 H9 119.2 . . ?
C9 C10 C12 115.6(5) . . ?
C9 C10 C11 120.9(5) . . ?
C12 C10 C11 123.5(5) . . ?
C10 C11 H11A 109.5 . . ?
C10 C11 H11B 109.5 . . ?
H11A C11 H11B 109.5 . . ?
C10 C11 H11C 109.5 . . ?
H11A C11 H11C 109.5 . . ?
H11B C11 H11C 109.5 . . ?
C13 C12 C10 121.4(5) . . ?
C13 C12 H12 119.3 . . ?
C10 C12 H12 119.3 . . ?
N4 C13 C12 121.9(5) . . ?
N4 C13 H13 119.0 . . ?
C12 C13 H13 119.0 . . ?
C15 C14 N5 123.1(5) . . ?
C15 C14 H14 118.5 . . ?
N5 C14 H14 118.5 . . ?
C14 C15 C16 120.2(5) . . ?
C14 C15 H15 119.9 . . ?
C16 C15 H15 119.9 . . ?
C15 C16 C18 116.9(5) . . ?
C15 C16 C17 122.6(6) . . ?
C18 C16 C17 120.4(6) . . ?
C16 C17 H17A 109.5 . . ?
C16 C17 H17B 109.5 . . ?
H17A C17 H17B 109.5 . . ?
C16 C17 H17C 109.5 . . ?
H17A C17 H17C 109.5 . . ?
H17B C17 H17C 109.5 . . ?
C19 C18 C16 120.5(5) . . ?
C19 C18 H18 119.7 . . ?
C16 C18 H18 119.7 . . ?
N5 C19 C18 122.2(5) . . ?
N5 C19 C20 114.4(4) . . ?
C18 C19 C20 123.4(5) . . ?
N6 C20 C21 121.9(5) . . ?
N6 C20 C19 115.1(4) . . ?
C21 C20 C19 122.9(5) . . ?
C22 C21 C20 119.0(5) . . ?
C22 C21 H21 120.5 . . ?
C20 C21 H21 120.5 . . ?
C24 C22 C21 117.8(5) . . ?
C24 C22 C23 121.2(6) . . ?
C21 C22 C23 121.0(6) . . ?
C22 C23 H23A 109.5 . . ?
C22 C23 H23B 109.5 . . ?
H23A C23 H23B 109.5 . . ?
C22 C23 H23C 109.5 . . ?
H23A C23 H23C 109.5 . . ?
H23B C23 H23C 109.5 . . ?
C25 C24 C22 121.5(5) . . ?
C25 C24 H24 119.3 . . ?
C22 C24 H24 119.3 . . ?
C24 C25 N6 122.4(5) . . ?
C24 C25 H25 118.8 . . ?
N6 C25 H25 118.8 . . ?
C27 C26 N7 124.3(5) . . ?
C27 C26 H26 117.9 . . ?
N7 C26 H26 117.9 . . ?
C26 C27 C28 120.6(5) . . ?
C26 C27 H27 119.7 . . ?
C28 C27 H27 119.7 . . ?
C27 C28 C30 116.6(5) . . ?
C27 C28 C29 122.2(5) . . ?
C30 C28 C29 121.2(6) . . ?
C28 C29 H29A 109.5 . . ?
C28 C29 H29B 109.5 . . ?
H29A C29 H29B 109.5 . . ?
C28 C29 H29C 109.5 . . ?
H29A C29 H29C 109.5 . . ?
H29B C29 H29C 109.5 . . ?
C31 C30 C28 118.9(5) . . ?
C31 C30 H30 120.6 . . ?
C28 C30 H30 120.6 . . ?
N7 C31 C30 123.7(4) . . ?
N7 C31 C32 114.2(4) . . ?
C30 C31 C32 122.1(5) . . ?
N8 C32 C33 122.5(4) . . ?
N8 C32 C31 114.5(4) . . ?
C33 C32 C31 123.0(4) . . ?
C32 C33 C34 120.5(5) . . ?
C32 C33 H33 119.8 . . ?
C34 C33 H33 119.8 . . ?
C36 C34 C33 116.2(5) . . ?
C36 C34 C35 124.1(5) . . ?
C33 C34 C35 119.6(5) . . ?
C34 C35 H35A 109.5 . . ?
C34 C35 H35B 109.5 . . ?
H35A C35 H35B 109.5 . . ?
C34 C35 H35C 109.5 . . ?
H35A C35 H35C 109.5 . . ?
H35B C35 H35C 109.5 . . ?
C34 C36 C37 121.5(5) . . ?
C34 C36 H36 119.2 . . ?
C37 C36 H36 119.2 . . ?
N8 C37 C36 121.2(5) . . ?
N8 C37 H37 119.4 . . ?
C36 C37 H37 119.4 . . ?
N9 C38 C39 122.1(5) . . ?
N9 C38 H38 119.0 . . ?
C39 C38 H38 119.0 . . ?
C40 C39 C38 119.8(5) . . ?
C40 C39 H39 120.1 . . ?
C38 C39 H39 120.1 . . ?
C39 C40 C42 118.6(4) . . ?
C39 C40 C41 121.7(5) . . ?
C42 C40 C41 119.7(5) . . ?
C40 C41 H41A 109.5 . . ?
C40 C41 H41B 109.5 . . ?
H41A C41 H41B 109.5 . . ?
C40 C41 H41C 109.5 . . ?
H41A C41 H41C 109.5 . . ?
H41B C41 H41C 109.5 . . ?
C43 C42 C40 118.8(5) . . ?
C43 C42 H42 120.6 . . ?
C40 C42 H42 120.6 . . ?
N9 C43 C42 122.6(4) . . ?
N9 C43 C44 114.5(4) . . ?
C42 C43 C44 122.9(4) . . ?
N10 C44 C45 121.5(5) . . ?
N10 C44 C43 114.2(4) . . ?
C45 C44 C43 124.3(4) . . ?
C44 C45 C46 120.5(5) . . ?
C44 C45 H45 119.8 . . ?
C46 C45 H45 119.8 . . ?
C48 C46 C45 116.8(5) . . ?
C48 C46 C47 121.6(6) . . ?
C45 C46 C47 121.6(5) . . ?
C46 C47 H47A 109.5 . . ?
C46 C47 H47B 109.5 . . ?
H47A C47 H47B 109.5 . . ?
C46 C47 H47C 109.5 . . ?
H47A C47 H47C 109.5 . . ?
H47B C47 H47C 109.5 . . ?
C49 C48 C46 121.0(6) . . ?
C49 C48 H48 119.5 . . ?
C46 C48 H48 119.5 . . ?
C48 C49 N10 122.5(5) . . ?
C48 C49 H49 118.8 . . ?
N10 C49 H49 118.8 . . ?
O3 Cl1 O4 108.7(5) . . ?
O3 Cl1 O1 117.4(4) . . ?
O4 Cl1 O1 111.2(5) . . ?
O3 Cl1 O2 112.5(4) . . ?
O4 Cl1 O2 103.6(6) . . ?
O1 Cl1 O2 102.6(4) . . ?
O5 Cl2 O8 104.4(7) . . ?
O5 Cl2 O7 109.2(6) . . ?
O8 Cl2 O7 104.6(6) . . ?
O5 Cl2 O6 111.3(4) . . ?
O8 Cl2 O6 111.8(5) . . ?
O7 Cl2 O6 114.9(5) . . ?
O12 Cl3 O11 98.4(8) . . ?
O12 Cl3 O10 105.5(7) . . ?
O11 Cl3 O10 112.2(5) . . ?
O12 Cl3 O9 105.0(7) . . ?
O11 Cl3 O9 116.7(5) . . ?
O10 Cl3 O9 116.3(4) . . ?
H13A O13 H13B 108.6 . . ?
H14A O14 H14B 108.5 . . ?
H15A O15 H15B 109.0 . . ?

loop_
_geom_bond_atom_site_label_1
_geom_bond_atom_site_label_2
_geom_bond_distance
_geom_bond_site_symmetry_2
_geom_bond_publ_flag
Cu1 N1 1.983(4) . ?
Cu1 N5 1.989(4) . ?
Cu1 N4 2.000(4) . ?
Cu1 N6 2.083(4) . ?
Cu1 N3 2.118(4) . ?
Cu2 N2 1.947(4) . ?
Cu2 N10 1.974(4) . ?
Cu2 N8 1.990(4) . ?
Cu2 N9 2.088(4) . ?
Cu2 N7 2.088(4) . ?
N1 C1 1.269(6) . ?
N1 H1 0.8600 . ?
N2 C1 1.134(6) . ?
N3 C7 1.321(5) . ?
N3 C2 1.338(6) . ?
N4 C8 1.330(5) . ?
N4 C13 1.347(6) . ?
N5 C19 1.345(6) . ?
N5 C14 1.358(6) . ?
N6 C20 1.342(6) . ?
N6 C25 1.352(6) . ?
N7 C31 1.337(6) . ?
N7 C26 1.346(6) . ?
N8 C32 1.327(6) . ?
N8 C37 1.360(6) . ?
N9 C43 1.345(6) . ?
N9 C38 1.347(6) . ?
N10 C44 1.346(6) . ?
N10 C49 1.360(7) . ?
C2 C3 1.376(7) . ?
C2 H2 0.9300 . ?
C3 C4 1.382(7) . ?
C3 H3 0.9300 . ?
C4 C6 1.381(7) . ?
C4 C5 1.499(6) . ?
C5 H5A 0.9600 . ?
C5 H5B 0.9600 . ?
C5 H5C 0.9600 . ?
C6 C7 1.378(6) . ?
C6 H6 0.9300 . ?
C7 C8 1.501(6) . ?
C8 C9 1.385(6) . ?
C9 C10 1.380(7) . ?
C9 H9 0.9300 . ?
C10 C12 1.383(7) . ?
C10 C11 1.490(7) . ?
C11 H11A 0.9600 . ?
C11 H11B 0.9600 . ?
C11 H11C 0.9600 . ?
C12 C13 1.349(8) . ?
C12 H12 0.9300 . ?
C13 H13 0.9300 . ?
C14 C15 1.348(8) . ?
C14 H14 0.9300 . ?
C15 C16 1.383(8) . ?
C15 H15 0.9300 . ?
C16 C18 1.388(7) . ?
C16 C17 1.500(8) . ?
C17 H17A 0.9600 . ?
C17 H17B 0.9600 . ?
C17 H17C 0.9600 . ?
C18 C19 1.364(6) . ?
C18 H18 0.9300 . ?
C19 C20 1.485(6) . ?
C20 C21 1.394(7) . ?
C21 C22 1.384(7) . ?
C21 H21 0.9300 . ?
C22 C24 1.352(8) . ?
C22 C23 1.508(8) . ?
C23 H23A 0.9600 . ?
C23 H23B 0.9600 . ?
C23 H23C 0.9600 . ?
C24 C25 1.344(8) . ?
C24 H24 0.9300 . ?
C25 H25 0.9300 . ?
C26 C27 1.345(7) . ?
C26 H26 0.9300 . ?
C27 C28 1.378(7) . ?
C27 H27 0.9300 . ?
C28 C30 1.405(7) . ?
C28 C29 1.491(7) . ?
C29 H29A 0.9600 . ?
C29 H29B 0.9600 . ?
C29 H29C 0.9600 . ?
C30 C31 1.383(7) . ?
C30 H30 0.9300 . ?
C31 C32 1.486(6) . ?
C32 C33 1.364(6) . ?
C33 C34 1.409(7) . ?
C33 H33 0.9300 . ?
C34 C36 1.356(7) . ?
C34 C35 1.508(7) . ?
C35 H35A 0.9600 . ?
C35 H35B 0.9600 . ?
C35 H35C 0.9600 . ?
C36 C37 1.380(7) . ?
C36 H36 0.9300 . ?
C37 H37 0.9300 . ?
C38 C39 1.382(7) . ?
C38 H38 0.9300 . ?
C39 C40 1.372(7) . ?
C39 H39 0.9300 . ?
C40 C42 1.395(7) . ?
C40 C41 1.511(7) . ?
C41 H41A 0.9600 . ?
C41 H41B 0.9600 . ?
C41 H41C 0.9600 . ?
C42 C43 1.381(6) . ?
C42 H42 0.9300 . ?
C43 C44 1.483(6) . ?
C44 C45 1.382(7) . ?
C45 C46 1.388(7) . ?
C45 H45 0.9300 . ?
C46 C48 1.380(8) . ?
C46 C47 1.496(8) . ?
C47 H47A 0.9600 . ?
C47 H47B 0.9600 . ?
C47 H47C 0.9600 . ?
C48 C49 1.348(8) . ?
C48 H48 0.9300 . ?
C49 H49 0.9300 . ?
Cl1 O3 1.331(5) . ?
Cl1 O4 1.337(7) . ?
Cl1 O1 1.354(5) . ?
Cl1 O2 1.414(6) . ?
Cl2 O5 1.315(6) . ?
Cl2 O8 1.339(8) . ?
Cl2 O7 1.344(6) . ?
Cl2 O6 1.402(6) . ?
Cl3 O12 1.292(10) . ?
Cl3 O11 1.329(7) . ?
Cl3 O10 1.340(6) . ?
Cl3 O9 1.344(5) . ?
O13 H13A 0.8500 . ?
O13 H13B 0.8498 . ?
O14 H14A 0.8498 . ?
O14 H14B 0.8500 . ?
O15 H15A 0.8500 . ?
O15 H15B 0.8500 . ?

loop_
_geom_torsion_atom_site_label_1
_geom_torsion_atom_site_label_2
_geom_torsion_atom_site_label_3
_geom_torsion_atom_site_label_4
_geom_torsion
_geom_torsion_site_symmetry_1
_geom_torsion_site_symmetry_2
_geom_torsion_site_symmetry_3
_geom_torsion_site_symmetry_4
_geom_torsion_publ_flag
N5 Cu1 N1 C1 30.8(5) . . . . ?
N4 Cu1 N1 C1 -147.9(5) . . . . ?
N6 Cu1 N1 C1 -50.7(6) . . . . ?
N3 Cu1 N1 C1 133.7(5) . . . . ?
N10 Cu2 N2 C1 -169.8(12) . . . . ?
N8 Cu2 N2 C1 7.7(12) . . . . ?
N9 Cu2 N2 C1 110.7(12) . . . . ?
N7 Cu2 N2 C1 -70.5(13) . . . . ?
N1 Cu1 N3 C7 92.0(3) . . . . ?
N5 Cu1 N3 C7 -166.2(3) . . . . ?
N4 Cu1 N3 C7 5.6(3) . . . . ?
N6 Cu1 N3 C7 -85.0(3) . . . . ?
N1 Cu1 N3 C2 -91.2(4) . . . . ?
N5 Cu1 N3 C2 10.6(4) . . . . ?
N4 Cu1 N3 C2 -177.6(4) . . . . ?
N6 Cu1 N3 C2 91.8(4) . . . . ?
N1 Cu1 N4 C8 -128.8(4) . . . . ?
N5 Cu1 N4 C8 59.9(12) . . . . ?
N6 Cu1 N4 C8 91.8(4) . . . . ?
N3 Cu1 N4 C8 -9.4(3) . . . . ?
N1 Cu1 N4 C13 61.9(5) . . . . ?
N5 Cu1 N4 C13 -109.3(10) . . . . ?
N6 Cu1 N4 C13 -77.5(4) . . . . ?
N3 Cu1 N4 C13 -178.7(5) . . . . ?
N1 Cu1 N5 C19 -140.9(3) . . . . ?
N4 Cu1 N5 C19 30.3(12) . . . . ?
N6 Cu1 N5 C19 -2.1(3) . . . . ?
N3 Cu1 N5 C19 98.2(3) . . . . ?
N1 Cu1 N5 C14 39.4(4) . . . . ?
N4 Cu1 N5 C14 -149.4(9) . . . . ?
N6 Cu1 N5 C14 178.2(4) . . . . ?
N3 Cu1 N5 C14 -81.4(4) . . . . ?
N1 Cu1 N6 C20 92.5(4) . . . . ?
N5 Cu1 N6 C20 4.9(3) . . . . ?
N4 Cu1 N6 C20 -170.4(3) . . . . ?
N3 Cu1 N6 C20 -91.4(3) . . . . ?
N1 Cu1 N6 C25 -93.9(4) . . . . ?
N5 Cu1 N6 C25 178.5(4) . . . . ?
N4 Cu1 N6 C25 3.1(4) . . . . ?
N3 Cu1 N6 C25 82.1(4) . . . . ?
N2 Cu2 N7 C31 92.1(4) . . . . ?
N10 Cu2 N7 C31 -168.8(3) . . . . ?
N8 Cu2 N7 C31 6.9(3) . . . . ?
N9 Cu2 N7 C31 -88.9(3) . . . . ?
N2 Cu2 N7 C26 -95.6(4) . . . . ?
N10 Cu2 N7 C26 3.5(4) . . . . ?
N8 Cu2 N7 C26 179.3(4) . . . . ?
N9 Cu2 N7 C26 83.4(4) . . . . ?
N2 Cu2 N8 C32 -134.8(3) . . . . ?
N10 Cu2 N8 C32 27.1(13) . . . . ?
N9 Cu2 N8 C32 96.6(3) . . . . ?
N7 Cu2 N8 C32 -4.5(3) . . . . ?
N2 Cu2 N8 C37 45.8(4) . . . . ?
N10 Cu2 N8 C37 -152.3(11) . . . . ?
N9 Cu2 N8 C37 -82.9(4) . . . . ?
N7 Cu2 N8 C37 176.1(4) . . . . ?
N2 Cu2 N9 C43 96.3(4) . . . . ?
N10 Cu2 N9 C43 9.5(3) . . . . ?
N8 Cu2 N9 C43 -162.8(3) . . . . ?
N7 Cu2 N9 C43 -82.8(3) . . . . ?
N2 Cu2 N9 C38 -89.1(4) . . . . ?
N10 Cu2 N9 C38 -175.9(4) . . . . ?
N8 Cu2 N9 C38 11.8(4) . . . . ?
N7 Cu2 N9 C38 91.8(4) . . . . ?
N2 Cu2 N10 C44 -138.2(4) . . . . ?
N8 Cu2 N10 C44 60.0(13) . . . . ?
N9 Cu2 N10 C44 -10.7(4) . . . . ?
N7 Cu2 N10 C44 91.0(4) . . . . ?
N2 Cu2 N10 C49 51.9(5) . . . . ?
N8 Cu2 N10 C49 -110.0(11) . . . . ?
N9 Cu2 N10 C49 179.3(5) . . . . ?
N7 Cu2 N10 C49 -79.0(5) . . . . ?
Cu2 N2 C1 N1 37(8) . . . . ?
Cu1 N1 C1 N2 -7(8) . . . . ?
C7 N3 C2 C3 0.3(7) . . . . ?
Cu1 N3 C2 C3 -176.4(4) . . . . ?
N3 C2 C3 C4 -0.9(8) . . . . ?
C2 C3 C4 C6 1.3(8) . . . . ?
C2 C3 C4 C5 179.4(5) . . . . ?
C3 C4 C6 C7 -1.2(7) . . . . ?
C5 C4 C6 C7 -179.2(5) . . . . ?
C2 N3 C7 C6 -0.1(7) . . . . ?
Cu1 N3 C7 C6 177.0(3) . . . . ?
C2 N3 C7 C8 -178.5(4) . . . . ?
Cu1 N3 C7 C8 -1.4(5) . . . . ?
C4 C6 C7 N3 0.6(7) . . . . ?
C4 C6 C7 C8 178.8(4) . . . . ?
C13 N4 C8 C9 1.5(7) . . . . ?
Cu1 N4 C8 C9 -168.3(4) . . . . ?
C13 N4 C8 C7 -178.7(4) . . . . ?
Cu1 N4 C8 C7 11.5(5) . . . . ?
N3 C7 C8 N4 -6.4(6) . . . . ?
C6 C7 C8 N4 175.3(4) . . . . ?
N3 C7 C8 C9 173.4(4) . . . . ?
C6 C7 C8 C9 -4.9(7) . . . . ?
N4 C8 C9 C10 2.0(7) . . . . ?
C7 C8 C9 C10 -177.8(4) . . . . ?
C8 C9 C10 C12 -4.1(8) . . . . ?
C8 C9 C10 C11 174.6(5) . . . . ?
C9 C10 C12 C13 2.9(9) . . . . ?
C11 C10 C12 C13 -175.8(6) . . . . ?
C8 N4 C13 C12 -2.8(9) . . . . ?
Cu1 N4 C13 C12 166.3(5) . . . . ?
C10 C12 C13 N4 0.5(10) . . . . ?
C19 N5 C14 C15 -0.7(7) . . . . ?
Cu1 N5 C14 C15 179.0(4) . . . . ?
N5 C14 C15 C16 0.6(8) . . . . ?
C14 C15 C16 C18 0.2(7) . . . . ?
C14 C15 C16 C17 -177.3(5) . . . . ?
C15 C16 C18 C19 -0.8(7) . . . . ?
C17 C16 C18 C19 176.8(4) . . . . ?
C14 N5 C19 C18 0.0(6) . . . . ?
Cu1 N5 C19 C18 -179.6(3) . . . . ?
C14 N5 C19 C20 178.9(4) . . . . ?
Cu1 N5 C19 C20 -0.8(5) . . . . ?
C16 C18 C19 N5 0.7(7) . . . . ?
C16 C18 C19 C20 -178.0(4) . . . . ?
C25 N6 C20 C21 -1.2(6) . . . . ?
Cu1 N6 C20 C21 173.1(4) . . . . ?
C25 N6 C20 C19 178.9(4) . . . . ?
Cu1 N6 C20 C19 -6.7(5) . . . . ?
N5 C19 C20 N6 5.1(5) . . . . ?
C18 C19 C20 N6 -176.0(4) . . . . ?
N5 C19 C20 C21 -174.7(4) . . . . ?
C18 C19 C20 C21 4.1(7) . . . . ?
N6 C20 C21 C22 1.2(7) . . . . ?
C19 C20 C21 C22 -178.9(4) . . . . ?
C20 C21 C22 C24 -0.7(8) . . . . ?
C20 C21 C22 C23 -179.5(5) . . . . ?
C21 C22 C24 C25 0.4(8) . . . . ?
C23 C22 C24 C25 179.2(6) . . . . ?
C22 C24 C25 N6 -0.4(8) . . . . ?
C20 N6 C25 C24 0.9(7) . . . . ?
Cu1 N6 C25 C24 -172.5(4) . . . . ?
C31 N7 C26 C27 -0.6(7) . . . . ?
Cu2 N7 C26 C27 -172.8(4) . . . . ?
N7 C26 C27 C28 1.0(8) . . . . ?
C26 C27 C28 C30 -0.4(8) . . . . ?
C26 C27 C28 C29 179.8(5) . . . . ?
C27 C28 C30 C31 -0.6(7) . . . . ?
C29 C28 C30 C31 179.2(5) . . . . ?
C26 N7 C31 C30 -0.5(6) . . . . ?
Cu2 N7 C31 C30 172.9(3) . . . . ?
C26 N7 C31 C32 178.5(4) . . . . ?
Cu2 N7 C31 C32 -8.1(5) . . . . ?
C28 C30 C31 N7 1.1(7) . . . . ?
C28 C30 C31 C32 -177.8(4) . . . . ?
C37 N8 C32 C33 0.8(6) . . . . ?
Cu2 N8 C32 C33 -178.7(3) . . . . ?
C37 N8 C32 C31 -179.0(4) . . . . ?
Cu2 N8 C32 C31 1.5(5) . . . . ?
N7 C31 C32 N8 4.5(5) . . . . ?
C30 C31 C32 N8 -176.4(4) . . . . ?
N7 C31 C32 C33 -175.2(4) . . . . ?
C30 C31 C32 C33 3.8(7) . . . . ?
N8 C32 C33 C34 -0.8(7) . . . . ?
C31 C32 C33 C34 178.9(4) . . . . ?
C32 C33 C34 C36 0.5(7) . . . . ?
C32 C33 C34 C35 178.4(4) . . . . ?
C33 C34 C36 C37 -0.2(7) . . . . ?
C35 C34 C36 C37 -178.0(5) . . . . ?
C32 N8 C37 C36 -0.4(7) . . . . ?
Cu2 N8 C37 C36 179.0(4) . . . . ?
C34 C36 C37 N8 0.2(8) . . . . ?
C43 N9 C38 C39 0.1(7) . . . . ?
Cu2 N9 C38 C39 -174.2(4) . . . . ?
N9 C38 C39 C40 -0.2(8) . . . . ?
C38 C39 C40 C42 0.7(7) . . . . ?
C38 C39 C40 C41 -179.3(5) . . . . ?
C39 C40 C42 C43 -1.2(7) . . . . ?
C41 C40 C42 C43 178.8(5) . . . . ?
C38 N9 C43 C42 -0.7(7) . . . . ?
Cu2 N9 C43 C42 174.5(3) . . . . ?
C38 N9 C43 C44 177.9(4) . . . . ?
Cu2 N9 C43 C44 -6.9(5) . . . . ?
C40 C42 C43 N9 1.2(7) . . . . ?
C40 C42 C43 C44 -177.2(4) . . . . ?
C49 N10 C44 C45 1.5(7) . . . . ?
Cu2 N10 C44 C45 -169.1(4) . . . . ?
C49 N10 C44 C43 -179.2(4) . . . . ?
Cu2 N10 C44 C43 10.2(5) . . . . ?
N9 C43 C44 N10 -1.6(6) . . . . ?
C42 C43 C44 N10 176.9(4) . . . . ?
N9 C43 C44 C45 177.6(5) . . . . ?
C42 C43 C44 C45 -3.8(7) . . . . ?
N10 C44 C45 C46 -0.7(8) . . . . ?
C43 C44 C45 C46 -179.9(5) . . . . ?
C44 C45 C46 C48 -0.6(9) . . . . ?
C44 C45 C46 C47 -178.6(6) . . . . ?
C45 C46 C48 C49 1.1(10) . . . . ?
C47 C46 C48 C49 179.1(7) . . . . ?
C46 C48 C49 N10 -0.3(11) . . . . ?
C44 N10 C49 C48 -1.0(9) . . . . ?
Cu2 N10 C49 C48 168.9(5) . . . . ?
